data_1564608
loop_
_publ_author_name
'Li, Menglian'
'Li, Shaorui'
'Zhang, Kexin'
'Chi, Xin'
'Zhou, Hang'
'Xu, Hai-Bing'
'Zhang, Yuexing'
'Li, Quan'
'Wang, Dong'
'Zeng, Ming-Hua'

_publ_section_title
;
 Coordination-directed self-assembly of molecular motors: towards a
 two-wheel drive nanocar.
;
_journal_issue 39
_journal_name_full Nanoscale
_journal_page_first 16748
_journal_page_last 16754
_journal_paper_doi 10.1039/d1nr05046j
_journal_volume 13
_journal_year 2021
_chemical_formula_moiety 'C27 H22 N2 O2'
_chemical_formula_sum 'C27 H22 N2 O2'
_chemical_formula_weight 812.93
_space_group_crystal_system triclinic
_space_group_IT_number 2
_space_group_name_Hall '-P 1'
_space_group_name_H-M_alt 'P -1'
_atom_sites_solution_hydrogens geom
_atom_sites_solution_primary dual
_audit_block_doi 10.5517/ccdc.csd.cc25nkw9
_audit_creation_date 2020-07-12
_audit_creation_method
;
Olex2 1.2
(compiled 2018.05.29 svn.r3508 for OlexSys, GUI svn.r5506)
;
_audit_update_record
;
2020-07-12 deposited with the CCDC.	2021-09-08 downloaded from the CCDC.
;
_cell_angle_alpha 76.3770(10)
_cell_angle_beta 89.7630(10)
_cell_angle_gamma 76.2500(10)
_cell_formula_units_Z 4
_cell_length_a 10.8590(2)
_cell_length_b 11.9981(2)
_cell_length_c 16.6267(2)
_cell_measurement_reflns_used 11078
_cell_measurement_temperature 293(2)
_cell_measurement_theta_max 73.9510
_cell_measurement_theta_min 2.7410
_cell_volume 2041.88(6)
_computing_cell_refinement 'CrysAlisPro 1.171.39.34b (Rigaku OD, 2017)'
_computing_data_collection 'CrysAlisPro 1.171.39.34b (Rigaku OD, 2017)'
_computing_data_reduction 'CrysAlisPro 1.171.39.34b (Rigaku OD, 2017)'
_computing_molecular_graphics 'Olex2 (Dolomanov et al., 2009)'
_computing_publication_material 'Olex2 (Dolomanov et al., 2009)'
_computing_structure_refinement 'XL (Sheldrick, 2008)'
_computing_structure_solution 'ShelXT (Sheldrick, 2015)'
_diffrn_ambient_temperature 293(2)
_diffrn_detector 'CCD plate'
_diffrn_detector_type HyPix
_diffrn_measured_fraction_theta_full 0.999
_diffrn_measured_fraction_theta_max 0.999
_diffrn_measurement_details
;
List of Runs (angles in degrees, time in seconds):

  # Type    Start    End  Width  t~exp~   \w     \q     \k     \f   Frames
#--------------------------------------------------------------------------
  1  \w      5.00  35.00   0.50    2.69    --  -37.97  57.00 -60.00   60
  2  \w    -39.00 123.00   0.50    2.69    --   37.97  19.00   0.00  324
  3  \w    109.00 160.00   0.50    2.69    --  112.45 107.00 123.00  102
  4  \w    123.00 148.00   0.50    2.69    --  112.45 178.00   0.00   50
  5  \w    107.00 136.00   0.50    2.69    --  112.45 111.00 -90.00   58
  6  \w     62.00 119.00   0.50    2.69    --   37.97 178.00-120.00  114
  7  \w     65.00 146.00   0.50    2.69    --  112.45 178.00-120.00  162
  8  \w     62.00 138.00   0.50    2.69    --  112.45 178.00 -60.00  152
  9  \w     61.00 104.00   0.50    2.69    --  112.45 178.00   0.00   86
 10  \w     60.00 178.00   0.50    2.69    --  112.45  30.00 -30.00  236
 11  \w     82.00 112.00   0.50    2.69    --  112.45-107.00  25.00   60
 12  \w     79.00 108.00   0.50    2.69    --  112.45 -94.00 -30.00   58
 13  \w     43.00 102.00   0.50    2.69    --  112.45 -94.00 -60.00  118
 14  \w     34.00 151.00   0.50    2.69    --  112.45 -77.00 -30.00  234
 15  \w     50.00 107.00   0.50    2.69    --  112.45 -94.00-180.00  114
 16  \w     34.00 106.00   0.50    2.69    --  112.45 -94.00-120.00  144
 17  \w     28.00 141.00   0.50    2.69    --  112.45 -30.00 -30.00  226
 18  \w     20.00  84.00   0.50    2.69    --   37.97-107.00  25.00  128
 19  \w    -49.00 -24.00   0.50    0.67    --    0.00 107.00 123.00   50
 20  \w    -44.00 -14.00   0.50    2.69    --  -37.97 107.00 123.00   60
 21  \w    -83.00 -36.00   0.50    2.69    --  -98.50 107.00 123.00   94
 22  \w    -65.00 -27.00   0.50    2.69    --  -37.97  57.00 -60.00   76
 23  \w    -62.00 -21.00   0.50    2.69    --  -98.50 111.00-120.00   82
 24  \w    -93.00 -37.00   0.50    2.69    --  -98.50 178.00 -60.00  112
 25  \w   -102.00 -37.00   0.50    2.69    --  -98.50 178.00-150.00  130
 26  \w   -126.00-100.00   0.50    2.69    --  -98.50 178.00 -60.00   52
 27  \w   -110.00 -45.00   0.50    2.69    --  -98.50  45.00-180.00  130
 28  \w   -117.00 -11.00   0.50    2.69    --  -37.97 -77.00  30.00  212
 29  \w    -77.00 -52.00   0.50    0.67    --    0.00-178.00-150.00   50
 30  \w   -129.00 -84.00   0.50    2.69    --  -98.50-107.00  25.00   90
 31  \w   -164.00-102.00   0.50    2.69    --  -98.50 -61.00  90.00  124
 32  \w   -161.00 -78.00   0.50    2.69    --  -98.50-111.00  90.00  166
 33  \w   -170.00-128.00   0.50    2.69    --  -98.50 -61.00-120.00   84
;
_diffrn_measurement_device 'four-circle diffractometer'
_diffrn_measurement_device_type 'XtaLAB Synergy, Dualflex, HyPix'
_diffrn_measurement_method '\w scans'
_diffrn_orient_matrix_type 'CrysAlisPro convention (1999,Acta A55,543-557)'
_diffrn_orient_matrix_UB_11 0.0370103000
_diffrn_orient_matrix_UB_12 -0.1362047000
_diffrn_orient_matrix_UB_13 0.0240508000
_diffrn_orient_matrix_UB_21 -0.0360544000
_diffrn_orient_matrix_UB_22 0.0010880000
_diffrn_orient_matrix_UB_23 0.0895720000
_diffrn_orient_matrix_UB_31 -0.1368467000
_diffrn_orient_matrix_UB_32 -0.0016595000
_diffrn_orient_matrix_UB_33 -0.0227000000
_diffrn_radiation_monochromator mirror
_diffrn_radiation_probe x-ray
_diffrn_radiation_type CuK\a
_diffrn_radiation_wavelength 1.54184
_diffrn_reflns_av_R_equivalents 0.0255
_diffrn_reflns_av_unetI/netI 0.0274
_diffrn_reflns_Laue_measured_fraction_full 0.999
_diffrn_reflns_Laue_measured_fraction_max 0.999
_diffrn_reflns_limit_h_max 9
_diffrn_reflns_limit_h_min -12
_diffrn_reflns_limit_k_max 14
_diffrn_reflns_limit_k_min -14
_diffrn_reflns_limit_l_max 19
_diffrn_reflns_limit_l_min -19
_diffrn_reflns_number 18429
_diffrn_reflns_point_group_measured_fraction_full 0.999
_diffrn_reflns_point_group_measured_fraction_max 0.999
_diffrn_reflns_theta_full 67.079
_diffrn_reflns_theta_max 67.079
_diffrn_reflns_theta_min 2.739
_diffrn_source 'micro-focus sealed X-ray tube'
_diffrn_source_type 'PhotonJet (Cu) X-ray Source'
_exptl_absorpt_coefficient_mu 0.665
_exptl_absorpt_correction_T_max 1.00000
_exptl_absorpt_correction_T_min 0.84630
_exptl_absorpt_correction_type multi-scan
_exptl_absorpt_process_details
;
CrysAlisPro 1.171.39.34b (Rigaku Oxford Diffraction, 2017)
Empirical absorption correction using spherical harmonics,
 implemented in SCALE3 ABSPACK scaling algorithm.
;
_exptl_crystal_colour 'clear yellowish yellow'
_exptl_crystal_colour_lustre clear
_exptl_crystal_colour_modifier yellowish
_exptl_crystal_colour_primary yellow
_exptl_crystal_density_diffrn 1.322
_exptl_crystal_description block
_exptl_crystal_F_000 856
_exptl_crystal_size_max 0.2
_exptl_crystal_size_mid 0.1
_exptl_crystal_size_min 0.1
_refine_diff_density_max 0.162
_refine_diff_density_min -0.224
_refine_diff_density_rms 0.054
_refine_ls_extinction_method none
_refine_ls_goodness_of_fit_ref 1.065
_refine_ls_hydrogen_treatment constr
_refine_ls_matrix_type full
_refine_ls_number_parameters 565
_refine_ls_number_reflns 7281
_refine_ls_number_restraints 0
_refine_ls_restrained_S_all 1.065
_refine_ls_R_factor_all 0.0447
_refine_ls_R_factor_gt 0.0409
_refine_ls_shift/su_max 0.001
_refine_ls_shift/su_mean 0.000
_refine_ls_structure_factor_coef Fsqd
_refine_ls_weighting_details 'w=1/[\s^2^(Fo^2^)+(0.0683P)^2^+0.2497P] where P=(Fo^2^+2Fc^2^)/3'
_refine_ls_weighting_scheme calc
_refine_ls_wR_factor_gt 0.1130
_refine_ls_wR_factor_ref 0.1164
_reflns_Friedel_coverage 0.000
_reflns_number_gt 6409
_reflns_number_total 7281
_reflns_threshold_expression 'I > 2\s(I)'
_cod_data_source_file d1nr05046j2.cif
_cod_data_source_block hubu-xhb-lml-madapeiti
_cod_depositor_comments
;
Adding full bibliography for 1564608--1564609.cif.

2022-05-06
Z value and formula fixed to values more according to usual
chemical conventions.                 miguel
;
_cod_original_formula_sum 'C54 H44 N4 O4'
_cod_original_formula_weight 812.93
_cod_original_formula_moiety '2(C27 H22 N2 O2)'
_cod_original_formula_units_Z 2
_cod_original_cell_volume 2041.89(6)
_cod_database_code 1564608
_shelx_shelxl_version_number 2016/6
_chemical_oxdiff_formula 'C110 H92 N8 O6 '
_shelx_space_group_comment
;
The symmetry employed for this shelxl refinement is uniquely defined
by the following loop, which should always be used as a source of
symmetry information in preference to the above space-group names.
They are only intended as comments.
;
_reflns_odcompleteness_completeness 99.92
_reflns_odcompleteness_iscentric 1
_reflns_odcompleteness_theta 66.97
_olex2_refinement_description
;
1. Fixed Uiso
 At 1.2 times of:
  All C(H) groups, All C(H,H) groups
 At 1.5 times of:
  All C(H,H,H) groups
2.a Ternary CH refined with riding coordinates:
 C33(H33), C2(H2)
2.b Secondary CH2 refined with riding coordinates:
 C34(H34A,H34B), C3(H3A,H3B)
2.c Aromatic/amide H refined with riding coordinates:
 C42(H42), C11(H11), C5(H5), C41(H41), C40(H40), C10(H10), C36(H36), C50(H50),
 C9(H9), C16(H16), C54(H54), C23(H23), C55(H55), C51(H51), C24(H24), C52(H52),
 C15(H15), C56(H56), C25(H25), C14(H14)
2.d Idealised Me refined as rotating group:
 C62(H62A,H62B,H62C), C31(H31A,H31B,H31C), C28(H28A,H28B,H28C), C61(H61A,H61B,
 H61C), C30(H30A,H30B,H30C), C59(H59A,H59B,H59C)
;
_olex2_submission_special_instructions 'No special instructions were received'
_oxdiff_exptl_absorpt_empirical_details
;
Empirical correction (ABSPACK) includes:
- Absorption correction using spherical harmonics
- Frame scaling
;
_oxdiff_exptl_absorpt_empirical_full_max 2.952
_oxdiff_exptl_absorpt_empirical_full_min 0.518

loop_
_space_group_symop_operation_xyz
'x, y, z'
'-x, -y, -z'

loop_
_atom_site_label
_atom_site_type_symbol
_atom_site_fract_x
_atom_site_fract_y
_atom_site_fract_z
_atom_site_U_iso_or_equiv
_atom_site_adp_type
_atom_site_occupancy
_atom_site_site_symmetry_order
_atom_site_calc_flag
_atom_site_refinement_flags_posn
_atom_site_refinement_flags_adp
_atom_site_refinement_flags_occupancy
_atom_site_disorder_assembly
_atom_site_disorder_group
O27 O 0.56447(9) 0.21636(8) 0.37475(6) 0.0500(2) Uani 1 1 d . . . . .
O58 O -0.05935(9) 0.78694(9) 0.76738(7) 0.0571(3) Uani 1 1 d . . . . .
O60 O 0.02875(10) 0.82387(10) 0.89597(7) 0.0585(3) Uani 1 1 d . . . . .
O29 O 0.46309(10) 0.15798(9) 0.50981(6) 0.0589(3) Uani 1 1 d . . . . .
N53 N 0.52916(12) 0.12161(11) 1.03655(7) 0.0516(3) Uani 1 1 d . . . . .
C12 C 0.25373(11) 0.42199(10) 0.37474(7) 0.0321(2) Uani 1 1 d . . . . .
C43 C 0.24666(11) 0.57373(10) 0.83900(7) 0.0313(2) Uani 1 1 d . . . . .
N57 N 0.69953(12) 0.06091(11) 0.89885(9) 0.0572(3) Uani 1 1 d . . . . .
C44 C 0.25044(11) 0.50019(10) 0.78209(7) 0.0324(3) Uani 1 1 d . . . . .
C42 C 0.35206(11) 0.55897(10) 0.89356(7) 0.0330(3) Uani 1 1 d . . . . .
H42 H 0.422512 0.496210 0.896245 0.040 Uiso 1 1 calc R . . . .
C38 C 0.13872(11) 0.67082(10) 0.83482(7) 0.0329(3) Uani 1 1 d . . . . .
C11 C 0.14670(12) 0.43395(11) 0.42347(7) 0.0356(3) Uani 1 1 d . . . . .
H11 H 0.078250 0.499235 0.407000 0.043 Uiso 1 1 calc R . . . .
N26 N -0.17814(13) 0.95406(12) 0.26398(8) 0.0622(4) Uani 1 1 d . . . . .
C1 C 0.15388(11) 0.60182(10) 0.24994(7) 0.0343(3) Uani 1 1 d . . . . .
C32 C 0.34589(11) 0.39562(10) 0.77185(7) 0.0335(3) Uani 1 1 d . . . . .
N22 N 0.00442(14) 0.89529(11) 0.41379(8) 0.0594(3) Uani 1 1 d . . . . .
C4 C 0.34202(12) 0.46712(11) 0.23989(7) 0.0361(3) Uani 1 1 d . . . . .
C13 C 0.25128(11) 0.49861(10) 0.29410(7) 0.0336(3) Uani 1 1 d . . . . .
C35 C 0.16075(11) 0.53508(11) 0.71667(7) 0.0350(3) Uani 1 1 d . . . . .
C48 C 0.42203(11) 0.30639(10) 0.82994(8) 0.0355(3) Uani 1 1 d . . . . .
C7 C 0.36087(11) 0.32360(10) 0.40193(7) 0.0339(3) Uani 1 1 d . . . . .
C5 C 0.44696(12) 0.37162(11) 0.26498(8) 0.0389(3) Uani 1 1 d . . . . .
H5 H 0.507746 0.353343 0.227474 0.047 Uiso 1 1 calc R . . . .
C18 C 0.07955(11) 0.69157(11) 0.27882(7) 0.0352(3) Uani 1 1 d . . . . .
C49 C 0.41162(12) 0.27434(11) 0.92062(8) 0.0366(3) Uani 1 1 d . . . . .
C33 C 0.33349(12) 0.39469(11) 0.68061(7) 0.0372(3) Uani 1 1 d . . . . .
H33 H 0.351902 0.313130 0.674595 0.045 Uiso 1 1 calc R . . . .
C8 C 0.35666(13) 0.24465(11) 0.48119(8) 0.0389(3) Uani 1 1 d . . . . .
C6 C 0.46050(11) 0.30435(10) 0.34541(8) 0.0363(3) Uani 1 1 d . . . . .
C17 C 0.10005(12) 0.72687(11) 0.35632(7) 0.0375(3) Uani 1 1 d . . . . .
C37 C 0.04312(12) 0.69658(11) 0.76885(8) 0.0379(3) Uani 1 1 d . . . . .
C41 C 0.35116(12) 0.63608(11) 0.94227(7) 0.0378(3) Uani 1 1 d . . . . .
H41 H 0.423420 0.628587 0.974894 0.045 Uiso 1 1 calc R . . . .
C19 C -0.03080(12) 0.78266(11) 0.23419(8) 0.0385(3) Uani 1 1 d . . . . .
C47 C 0.53291(12) 0.21734(11) 0.81370(8) 0.0387(3) Uani 1 1 d . . . . .
C45 C 0.51231(12) 0.17743(11) 0.95640(8) 0.0407(3) Uani 1 1 d . . . . .
C40 C 0.24347(13) 0.72602(11) 0.94389(8) 0.0404(3) Uani 1 1 d . . . . .
H40 H 0.243270 0.775614 0.979291 0.048 Uiso 1 1 calc R . . . .
C39 C 0.13774(12) 0.74172(11) 0.89349(7) 0.0374(3) Uani 1 1 d . . . . .
C10 C 0.14296(13) 0.35060(12) 0.49441(7) 0.0414(3) Uani 1 1 d . . . . .
H10 H 0.069200 0.356371 0.523407 0.050 Uiso 1 1 calc R . . . .
C2 C 0.16489(12) 0.60353(11) 0.15802(7) 0.0389(3) Uani 1 1 d . . . . .
H2 H 0.142720 0.685114 0.124347 0.047 Uiso 1 1 calc R . . . .
C36 C 0.05813(12) 0.63253(11) 0.70918(8) 0.0397(3) Uani 1 1 d . . . . .
H36 H -0.000152 0.654362 0.664044 0.048 Uiso 1 1 calc R . . . .
C34 C 0.19178(12) 0.45533(11) 0.65817(8) 0.0386(3) Uani 1 1 d . . . . .
H34A H 0.178693 0.500395 0.600910 0.046 Uiso 1 1 calc R . . . .
H34B H 0.140560 0.397829 0.667110 0.046 Uiso 1 1 calc R . . . .
C50 C 0.31690(13) 0.31080(12) 0.97219(8) 0.0431(3) Uani 1 1 d . . . . .
H50 H 0.246209 0.372228 0.951453 0.052 Uiso 1 1 calc R . . . .
C20 C -0.07504(13) 0.86410(12) 0.28245(8) 0.0440(3) Uani 1 1 d . . . . .
C9 C 0.24787(14) 0.25683(12) 0.52422(8) 0.0436(3) Uani 1 1 d . . . . .
H9 H 0.244241 0.202085 0.573595 0.052 Uiso 1 1 calc R . . . .
C3 C 0.30840(12) 0.54786(12) 0.15490(7) 0.0400(3) Uani 1 1 d . . . . .
H3A H 0.323889 0.503872 0.112323 0.048 Uiso 1 1 calc R . . . .
H3B H 0.356476 0.607917 0.144556 0.048 Uiso 1 1 calc R . . . .
C46 C 0.59118(12) 0.14475(11) 0.88963(9) 0.0420(3) Uani 1 1 d . . . . .
C16 C 0.19600(13) 0.68719(12) 0.41853(8) 0.0448(3) Uani 1 1 d . . . . .
H16 H 0.259855 0.619251 0.420572 0.054 Uiso 1 1 calc R . . . .
C54 C 0.59249(13) 0.19889(12) 0.74215(9) 0.0469(3) Uani 1 1 d . . . . .
H54 H 0.559270 0.244881 0.690166 0.056 Uiso 1 1 calc R . . . .
C23 C -0.10153(13) 0.79588(12) 0.16144(9) 0.0464(3) Uani 1 1 d . . . . .
H23 H -0.078348 0.743087 0.127899 0.056 Uiso 1 1 calc R . . . .
C21 C 0.00944(13) 0.83235(12) 0.35686(8) 0.0432(3) Uani 1 1 d . . . . .
C62 C 0.41563(13) 0.46395(13) 0.62457(8) 0.0468(3) Uani 1 1 d . . . . .
H62A H 0.386568 0.546476 0.623240 0.070 Uiso 1 1 calc GR . . . .
H62B H 0.409510 0.452916 0.569517 0.070 Uiso 1 1 calc GR . . . .
H62C H 0.502425 0.435987 0.645747 0.070 Uiso 1 1 calc GR . . . .
C55 C 0.70299(14) 0.10978(13) 0.75068(10) 0.0535(4) Uani 1 1 d . . . . .
H55 H 0.743828 0.094112 0.703846 0.064 Uiso 1 1 calc R . . . .
C31 C 0.08795(14) 0.52953(14) 0.12655(9) 0.0507(3) Uani 1 1 d . . . . .
H31A H 0.119523 0.447719 0.154243 0.076 Uiso 1 1 calc GR . . . .
H31B H 0.095693 0.539185 0.067914 0.076 Uiso 1 1 calc GR . . . .
H31C H 0.000285 0.555214 0.137712 0.076 Uiso 1 1 calc GR . . . .
C51 C 0.33132(15) 0.25285(14) 1.05504(9) 0.0535(4) Uani 1 1 d . . . . .
H51 H 0.269838 0.274761 1.091237 0.064 Uiso 1 1 calc R . . . .
C24 C -0.20743(14) 0.88991(14) 0.14044(10) 0.0552(4) Uani 1 1 d . . . . .
H24 H -0.255627 0.902374 0.091599 0.066 Uiso 1 1 calc R . . . .
C52 C 0.43831(16) 0.16148(14) 1.08410(9) 0.0572(4) Uani 1 1 d . . . . .
H52 H 0.447008 0.125822 1.140536 0.069 Uiso 1 1 calc R . . . .
C15 C 0.19362(17) 0.75200(14) 0.47746(9) 0.0585(4) Uani 1 1 d . . . . .
H15 H 0.256896 0.728055 0.519789 0.070 Uiso 1 1 calc R . . . .
C56 C 0.75218(15) 0.04482(14) 0.82780(11) 0.0607(4) Uani 1 1 d . . . . .
H56 H 0.826568 -0.014072 0.831273 0.073 Uiso 1 1 calc R . . . .
C28 C 0.66436(14) 0.19331(14) 0.32052(10) 0.0594(4) Uani 1 1 d . . . . .
H28A H 0.632182 0.174037 0.273181 0.089 Uiso 1 1 calc GR . . . .
H28B H 0.731042 0.128148 0.349253 0.089 Uiso 1 1 calc GR . . . .
H28C H 0.697100 0.262222 0.302628 0.089 Uiso 1 1 calc GR . . . .
C61 C 0.02359(18) 0.89156(15) 0.95592(10) 0.0663(5) Uani 1 1 d . . . . .
H61A H 0.081906 0.941331 0.943143 0.099 Uiso 1 1 calc GR . . . .
H61B H 0.046343 0.839423 1.009896 0.099 Uiso 1 1 calc GR . . . .
H61C H -0.060953 0.939691 0.955262 0.099 Uiso 1 1 calc GR . . . .
C25 C -0.24087(16) 0.96502(15) 0.19263(11) 0.0658(5) Uani 1 1 d . . . . .
H25 H -0.312155 1.027658 0.176917 0.079 Uiso 1 1 calc R . . . .
C14 C 0.09692(19) 0.85271(15) 0.47349(10) 0.0665(5) Uani 1 1 d . . . . .
H14 H 0.096576 0.892965 0.514973 0.080 Uiso 1 1 calc R . . . .
C30 C 0.4573(2) 0.06980(15) 0.58253(10) 0.0718(5) Uani 1 1 d . . . . .
H30A H 0.390985 0.032194 0.574734 0.108 Uiso 1 1 calc GR . . . .
H30B H 0.439912 0.105626 0.628568 0.108 Uiso 1 1 calc GR . . . .
H30C H 0.537067 0.011915 0.593479 0.108 Uiso 1 1 calc GR . . . .
C59 C -0.15256(19) 0.81618(18) 0.70106(14) 0.0883(7) Uani 1 1 d . . . . .
H59A H -0.116000 0.843533 0.649703 0.132 Uiso 1 1 calc GR . . . .
H59B H -0.222697 0.877333 0.709645 0.132 Uiso 1 1 calc GR . . . .
H59C H -0.181917 0.747408 0.699055 0.132 Uiso 1 1 calc GR . . . .

loop_
_atom_site_aniso_label
_atom_site_aniso_U_11
_atom_site_aniso_U_22
_atom_site_aniso_U_33
_atom_site_aniso_U_23
_atom_site_aniso_U_13
_atom_site_aniso_U_12
O27 0.0408(5) 0.0415(5) 0.0542(6) -0.0011(4) 0.0088(4) 0.0055(4)
O58 0.0441(5) 0.0514(6) 0.0721(7) -0.0349(5) -0.0242(5) 0.0156(5)
O60 0.0531(6) 0.0601(6) 0.0593(6) -0.0379(5) -0.0122(5) 0.0152(5)
O29 0.0614(6) 0.0473(6) 0.0485(6) 0.0061(4) 0.0033(5) 0.0069(5)
N53 0.0570(7) 0.0440(6) 0.0468(6) -0.0036(5) -0.0123(5) -0.0058(5)
C12 0.0333(6) 0.0344(6) 0.0304(6) -0.0120(5) -0.0001(5) -0.0076(5)
C43 0.0315(6) 0.0329(6) 0.0292(5) -0.0087(4) 0.0006(4) -0.0059(5)
N57 0.0458(7) 0.0477(7) 0.0681(8) -0.0152(6) -0.0130(6) 0.0097(6)
C44 0.0312(6) 0.0328(6) 0.0326(6) -0.0106(5) -0.0013(5) -0.0040(5)
C42 0.0307(6) 0.0363(6) 0.0300(6) -0.0076(5) -0.0015(4) -0.0044(5)
C38 0.0320(6) 0.0327(6) 0.0338(6) -0.0109(5) -0.0009(5) -0.0048(5)
C11 0.0353(6) 0.0410(6) 0.0325(6) -0.0152(5) 0.0019(5) -0.0072(5)
N26 0.0553(8) 0.0558(8) 0.0604(8) -0.0150(6) -0.0053(6) 0.0168(6)
C1 0.0319(6) 0.0374(6) 0.0317(6) -0.0061(5) 0.0000(5) -0.0070(5)
C32 0.0317(6) 0.0340(6) 0.0363(6) -0.0139(5) -0.0006(5) -0.0051(5)
N22 0.0749(9) 0.0493(7) 0.0493(7) -0.0205(6) -0.0006(6) 0.0026(6)
C4 0.0351(6) 0.0387(6) 0.0341(6) -0.0088(5) 0.0032(5) -0.0083(5)
C13 0.0327(6) 0.0354(6) 0.0324(6) -0.0099(5) 0.0006(5) -0.0062(5)
C35 0.0339(6) 0.0365(6) 0.0354(6) -0.0138(5) -0.0037(5) -0.0050(5)
C48 0.0335(6) 0.0333(6) 0.0394(6) -0.0125(5) -0.0022(5) -0.0038(5)
C7 0.0364(6) 0.0324(6) 0.0336(6) -0.0098(5) 0.0010(5) -0.0077(5)
C5 0.0362(6) 0.0401(6) 0.0391(6) -0.0108(5) 0.0096(5) -0.0054(5)
C18 0.0332(6) 0.0369(6) 0.0330(6) -0.0061(5) 0.0008(5) -0.0061(5)
C49 0.0367(6) 0.0326(6) 0.0403(6) -0.0099(5) -0.0053(5) -0.0069(5)
C33 0.0384(6) 0.0355(6) 0.0372(6) -0.0161(5) -0.0030(5) -0.0009(5)
C8 0.0466(7) 0.0330(6) 0.0351(6) -0.0080(5) -0.0018(5) -0.0062(5)
C6 0.0338(6) 0.0315(6) 0.0422(6) -0.0098(5) 0.0018(5) -0.0043(5)
C17 0.0396(6) 0.0360(6) 0.0352(6) -0.0078(5) 0.0040(5) -0.0071(5)
C37 0.0332(6) 0.0339(6) 0.0448(7) -0.0141(5) -0.0060(5) 0.0001(5)
C41 0.0372(6) 0.0461(7) 0.0317(6) -0.0118(5) -0.0038(5) -0.0109(5)
C19 0.0351(6) 0.0364(6) 0.0394(6) -0.0041(5) 0.0019(5) -0.0048(5)
C47 0.0348(6) 0.0318(6) 0.0492(7) -0.0134(5) -0.0024(5) -0.0041(5)
C45 0.0403(7) 0.0352(6) 0.0449(7) -0.0088(5) -0.0101(5) -0.0069(5)
C40 0.0470(7) 0.0432(7) 0.0353(6) -0.0186(5) -0.0006(5) -0.0100(6)
C39 0.0390(7) 0.0363(6) 0.0370(6) -0.0145(5) 0.0006(5) -0.0036(5)
C10 0.0437(7) 0.0512(7) 0.0340(6) -0.0163(5) 0.0092(5) -0.0146(6)
C2 0.0405(7) 0.0405(6) 0.0309(6) -0.0053(5) 0.0003(5) -0.0039(5)
C36 0.0351(6) 0.0418(7) 0.0410(6) -0.0152(5) -0.0124(5) -0.0014(5)
C34 0.0389(7) 0.0413(6) 0.0376(6) -0.0182(5) -0.0048(5) -0.0049(5)
C50 0.0430(7) 0.0401(7) 0.0437(7) -0.0090(5) -0.0005(6) -0.0062(6)
C20 0.0424(7) 0.0391(7) 0.0437(7) -0.0067(5) 0.0035(6) 0.0002(6)
C9 0.0564(8) 0.0442(7) 0.0304(6) -0.0069(5) 0.0047(5) -0.0146(6)
C3 0.0398(7) 0.0445(7) 0.0325(6) -0.0064(5) 0.0046(5) -0.0067(5)
C46 0.0369(7) 0.0329(6) 0.0544(8) -0.0131(5) -0.0081(6) -0.0019(5)
C16 0.0475(7) 0.0401(7) 0.0431(7) -0.0098(5) -0.0042(6) -0.0040(6)
C54 0.0443(7) 0.0389(7) 0.0542(8) -0.0143(6) 0.0041(6) -0.0006(6)
C23 0.0428(7) 0.0449(7) 0.0469(7) -0.0083(6) -0.0065(6) -0.0042(6)
C21 0.0465(7) 0.0398(7) 0.0400(7) -0.0105(5) 0.0051(6) -0.0031(6)
C62 0.0477(8) 0.0514(8) 0.0408(7) -0.0141(6) 0.0025(6) -0.0079(6)
C55 0.0453(8) 0.0450(8) 0.0689(10) -0.0217(7) 0.0088(7) -0.0007(6)
C31 0.0500(8) 0.0618(9) 0.0420(7) -0.0168(6) -0.0010(6) -0.0127(7)
C51 0.0596(9) 0.0538(8) 0.0448(8) -0.0095(6) 0.0062(7) -0.0119(7)
C24 0.0456(8) 0.0542(8) 0.0559(8) -0.0054(7) -0.0125(6) -0.0006(7)
C52 0.0694(10) 0.0536(9) 0.0418(7) -0.0008(6) -0.0062(7) -0.0124(8)
C15 0.0734(11) 0.0529(9) 0.0463(8) -0.0155(7) -0.0150(7) -0.0057(8)
C56 0.0447(8) 0.0505(8) 0.0795(11) -0.0232(8) -0.0022(8) 0.0101(7)
C28 0.0456(8) 0.0530(9) 0.0672(10) -0.0108(7) 0.0139(7) 0.0081(7)
C61 0.0770(11) 0.0625(10) 0.0546(9) -0.0358(8) -0.0067(8) 0.0137(9)
C25 0.0524(9) 0.0593(10) 0.0675(10) -0.0101(8) -0.0107(8) 0.0163(8)
C14 0.0909(13) 0.0546(9) 0.0512(9) -0.0245(7) -0.0086(8) -0.0004(9)
C30 0.1012(14) 0.0470(9) 0.0472(8) 0.0055(7) 0.0022(9) 0.0039(9)
C59 0.0695(12) 0.0742(12) 0.1100(16) -0.0535(11) -0.0547(11) 0.0357(10)

loop_
_atom_type_symbol
_atom_type_description
_atom_type_scat_dispersion_real
_atom_type_scat_dispersion_imag
_atom_type_scat_source
C C 0.0181 0.0091 'International Tables Vol C Tables 4.2.6.8 and 6.1.1.4'
H H 0.0000 0.0000 'International Tables Vol C Tables 4.2.6.8 and 6.1.1.4'
N N 0.0311 0.0180 'International Tables Vol C Tables 4.2.6.8 and 6.1.1.4'
O O 0.0492 0.0322 'International Tables Vol C Tables 4.2.6.8 and 6.1.1.4'

loop_
_geom_angle_atom_site_label_1
_geom_angle_atom_site_label_2
_geom_angle_atom_site_label_3
_geom_angle
_geom_angle_site_symmetry_1
_geom_angle_site_symmetry_3
_geom_angle_publ_flag
C6 O27 C28 118.58(11) . . ?
C37 O58 C59 117.96(11) . . ?
C39 O60 C61 117.90(11) . . ?
C8 O29 C30 118.48(12) . . ?
C52 N53 C45 114.99(12) . . ?
C11 C12 C13 120.99(11) . . ?
C11 C12 C7 119.54(11) . . ?
C13 C12 C7 119.06(10) . . ?
C42 C43 C44 121.23(10) . . ?
C42 C43 C38 119.51(10) . . ?
C38 C43 C44 118.99(10) . . ?
C46 N57 C56 115.11(13) . . ?
C43 C44 C32 131.42(11) . . ?
C35 C44 C43 119.18(10) . . ?
C35 C44 C32 108.84(10) . . ?
C43 C42 H42 119.7 . . ?
C41 C42 C43 120.51(11) . . ?
C41 C42 H42 119.7 . . ?
C43 C38 C37 118.36(10) . . ?
C43 C38 C39 117.36(11) . . ?
C39 C38 C37 124.12(11) . . ?
C12 C11 H11 119.7 . . ?
C10 C11 C12 120.52(12) . . ?
C10 C11 H11 119.7 . . ?
C25 N26 C20 115.04(13) . . ?
C13 C1 C2 105.76(10) . . ?
C18 C1 C13 129.74(11) . . ?
C18 C1 C2 123.78(11) . . ?
C44 C32 C33 105.85(10) . . ?
C48 C32 C44 129.94(11) . . ?
C48 C32 C33 123.79(10) . . ?
C14 N22 C21 114.95(13) . . ?
C13 C4 C5 121.78(11) . . ?
C13 C4 C3 110.42(10) . . ?
C5 C4 C3 127.80(11) . . ?
C12 C13 C1 130.68(10) . . ?
C4 C13 C12 119.45(11) . . ?
C4 C13 C1 109.06(10) . . ?
C44 C35 C36 122.13(11) . . ?
C44 C35 C34 110.77(10) . . ?
C36 C35 C34 127.10(11) . . ?
C32 C48 C49 128.88(11) . . ?
C32 C48 C47 126.20(11) . . ?
C49 C48 C47 104.89(10) . . ?
C12 C7 C8 117.49(11) . . ?
C12 C7 C6 118.09(10) . . ?
C8 C7 C6 124.20(11) . . ?
C4 C5 H5 120.0 . . ?
C6 C5 C4 119.92(11) . . ?
C6 C5 H5 120.0 . . ?
C1 C18 C17 127.83(11) . . ?
C1 C18 C19 126.68(11) . . ?
C19 C18 C17 105.16(10) . . ?
C45 C49 C48 109.46(11) . . ?
C50 C49 C48 132.68(11) . . ?
C50 C49 C45 117.27(12) . . ?
C32 C33 H33 110.1 . . ?
C32 C33 C34 102.17(9) . . ?
C32 C33 C62 114.18(11) . . ?
C34 C33 H33 110.1 . . ?
C62 C33 H33 110.1 . . ?
C62 C33 C34 109.78(11) . . ?
O29 C8 C7 117.04(11) . . ?
O29 C8 C9 122.49(12) . . ?
C9 C8 C7 120.46(12) . . ?
O27 C6 C7 116.80(11) . . ?
O27 C6 C5 122.46(11) . . ?
C5 C6 C7 120.72(11) . . ?
C16 C17 C18 133.28(12) . . ?
C16 C17 C21 117.12(12) . . ?
C21 C17 C18 108.92(11) . . ?
O58 C37 C38 117.23(11) . . ?
O58 C37 C36 122.06(11) . . ?
C36 C37 C38 120.69(11) . . ?
C42 C41 H41 119.5 . . ?
C42 C41 C40 120.98(11) . . ?
C40 C41 H41 119.5 . . ?
C20 C19 C18 109.08(11) . . ?
C23 C19 C18 133.50(12) . . ?
C23 C19 C20 117.14(12) . . ?
C46 C47 C48 109.23(11) . . ?
C54 C47 C48 133.54(12) . . ?
C54 C47 C46 117.02(12) . . ?
N53 C45 C49 125.69(13) . . ?
N53 C45 C46 126.19(12) . . ?
C49 C45 C46 108.04(11) . . ?
C41 C40 H40 119.8 . . ?
C39 C40 C41 120.37(11) . . ?
C39 C40 H40 119.8 . . ?
O60 C39 C38 116.85(11) . . ?
O60 C39 C40 122.45(11) . . ?
C40 C39 C38 120.70(11) . . ?
C11 C10 H10 119.5 . . ?
C11 C10 C9 121.07(11) . . ?
C9 C10 H10 119.5 . . ?
C1 C2 H2 110.3 . . ?
C1 C2 C3 101.47(9) . . ?
C3 C2 H2 110.3 . . ?
C31 C2 C1 114.66(11) . . ?
C31 C2 H2 110.3 . . ?
C31 C2 C3 109.46(11) . . ?
C35 C36 H36 120.1 . . ?
C37 C36 C35 119.82(11) . . ?
C37 C36 H36 120.1 . . ?
C35 C34 C33 102.97(9) . . ?
C35 C34 H34A 111.2 . . ?
C35 C34 H34B 111.2 . . ?
C33 C34 H34A 111.2 . . ?
C33 C34 H34B 111.2 . . ?
H34A C34 H34B 109.1 . . ?
C49 C50 H50 121.1 . . ?
C51 C50 C49 117.87(13) . . ?
C51 C50 H50 121.1 . . ?
N26 C20 C19 125.63(13) . . ?
N26 C20 C21 125.92(13) . . ?
C19 C20 C21 108.45(11) . . ?
C8 C9 C10 120.49(12) . . ?
C8 C9 H9 119.8 . . ?
C10 C9 H9 119.8 . . ?
C4 C3 C2 103.02(9) . . ?
C4 C3 H3A 111.2 . . ?
C4 C3 H3B 111.2 . . ?
C2 C3 H3A 111.2 . . ?
C2 C3 H3B 111.2 . . ?
H3A C3 H3B 109.1 . . ?
N57 C46 C47 125.63(13) . . ?
N57 C46 C45 126.28(13) . . ?
C47 C46 C45 108.09(11) . . ?
C17 C16 H16 121.1 . . ?
C15 C16 C17 117.82(13) . . ?
C15 C16 H16 121.1 . . ?
C47 C54 H54 121.0 . . ?
C55 C54 C47 117.94(13) . . ?
C55 C54 H54 121.0 . . ?
C19 C23 H23 121.0 . . ?
C24 C23 C19 118.08(13) . . ?
C24 C23 H23 121.0 . . ?
N22 C21 C17 125.95(13) . . ?
N22 C21 C20 125.74(12) . . ?
C17 C21 C20 108.26(11) . . ?
C33 C62 H62A 109.5 . . ?
C33 C62 H62B 109.5 . . ?
C33 C62 H62C 109.5 . . ?
H62A C62 H62B 109.5 . . ?
H62A C62 H62C 109.5 . . ?
H62B C62 H62C 109.5 . . ?
C54 C55 H55 119.9 . . ?
C56 C55 C54 120.24(14) . . ?
C56 C55 H55 119.9 . . ?
C2 C31 H31A 109.5 . . ?
C2 C31 H31B 109.5 . . ?
C2 C31 H31C 109.5 . . ?
H31A C31 H31B 109.5 . . ?
H31A C31 H31C 109.5 . . ?
H31B C31 H31C 109.5 . . ?
C50 C51 H51 120.2 . . ?
C50 C51 C52 119.63(14) . . ?
C52 C51 H51 120.2 . . ?
C23 C24 H24 120.3 . . ?
C25 C24 C23 119.46(14) . . ?
C25 C24 H24 120.3 . . ?
N53 C52 C51 124.41(13) . . ?
N53 C52 H52 117.8 . . ?
C51 C52 H52 117.8 . . ?
C16 C15 H15 120.0 . . ?
C16 C15 C14 120.10(14) . . ?
C14 C15 H15 120.0 . . ?
N57 C56 C55 124.02(13) . . ?
N57 C56 H56 118.0 . . ?
C55 C56 H56 118.0 . . ?
O27 C28 H28A 109.5 . . ?
O27 C28 H28B 109.5 . . ?
O27 C28 H28C 109.5 . . ?
H28A C28 H28B 109.5 . . ?
H28A C28 H28C 109.5 . . ?
H28B C28 H28C 109.5 . . ?
O60 C61 H61A 109.5 . . ?
O60 C61 H61B 109.5 . . ?
O60 C61 H61C 109.5 . . ?
H61A C61 H61B 109.5 . . ?
H61A C61 H61C 109.5 . . ?
H61B C61 H61C 109.5 . . ?
N26 C25 C24 124.61(14) . . ?
N26 C25 H25 117.7 . . ?
C24 C25 H25 117.7 . . ?
N22 C14 C15 123.99(14) . . ?
N22 C14 H14 118.0 . . ?
C15 C14 H14 118.0 . . ?
O29 C30 H30A 109.5 . . ?
O29 C30 H30B 109.5 . . ?
O29 C30 H30C 109.5 . . ?
H30A C30 H30B 109.5 . . ?
H30A C30 H30C 109.5 . . ?
H30B C30 H30C 109.5 . . ?
O58 C59 H59A 109.5 . . ?
O58 C59 H59B 109.5 . . ?
O58 C59 H59C 109.5 . . ?
H59A C59 H59B 109.5 . . ?
H59A C59 H59C 109.5 . . ?
H59B C59 H59C 109.5 . . ?

loop_
_geom_bond_atom_site_label_1
_geom_bond_atom_site_label_2
_geom_bond_distance
_geom_bond_site_symmetry_2
_geom_bond_publ_flag
O27 C6 1.3500(15) . ?
O27 C28 1.4258(16) . ?
O58 C37 1.3522(15) . ?
O58 C59 1.4218(18) . ?
O60 C39 1.3557(15) . ?
O60 C61 1.4197(16) . ?
O29 C8 1.3578(16) . ?
O29 C30 1.4190(17) . ?
N53 C45 1.3345(18) . ?
N53 C52 1.332(2) . ?
C12 C11 1.4127(16) . ?
C12 C13 1.4322(16) . ?
C12 C7 1.4324(16) . ?
C43 C44 1.4321(16) . ?
C43 C42 1.4145(16) . ?
C43 C38 1.4316(16) . ?
N57 C46 1.3364(17) . ?
N57 C56 1.345(2) . ?
C44 C32 1.4691(16) . ?
C44 C35 1.3811(16) . ?
C42 H42 0.9300 . ?
C42 C41 1.3641(17) . ?
C38 C37 1.4400(17) . ?
C38 C39 1.4359(16) . ?
C11 H11 0.9300 . ?
C11 C10 1.3625(18) . ?
N26 C20 1.3360(18) . ?
N26 C25 1.334(2) . ?
C1 C13 1.4652(16) . ?
C1 C18 1.3670(17) . ?
C1 C2 1.5283(16) . ?
C32 C48 1.3643(17) . ?
C32 C33 1.5266(16) . ?
N22 C21 1.3363(18) . ?
N22 C14 1.334(2) . ?
C4 C13 1.3793(16) . ?
C4 C5 1.3941(17) . ?
C4 C3 1.5033(16) . ?
C35 C36 1.3920(17) . ?
C35 C34 1.5026(15) . ?
C48 C49 1.4765(17) . ?
C48 C47 1.4784(16) . ?
C7 C8 1.4381(17) . ?
C7 C6 1.4429(16) . ?
C5 H5 0.9300 . ?
C5 C6 1.3777(18) . ?
C18 C17 1.4811(17) . ?
C18 C19 1.4778(17) . ?
C49 C45 1.4059(17) . ?
C49 C50 1.3929(18) . ?
C33 H33 0.9800 . ?
C33 C34 1.5431(17) . ?
C33 C62 1.5281(19) . ?
C8 C9 1.3744(19) . ?
C17 C16 1.3868(18) . ?
C17 C21 1.4084(18) . ?
C37 C36 1.3781(17) . ?
C41 H41 0.9300 . ?
C41 C40 1.3950(18) . ?
C19 C20 1.4044(18) . ?
C19 C23 1.3920(19) . ?
C47 C46 1.4069(18) . ?
C47 C54 1.3902(19) . ?
C45 C46 1.4688(19) . ?
C40 H40 0.9300 . ?
C40 C39 1.3736(18) . ?
C10 H10 0.9300 . ?
C10 C9 1.3935(19) . ?
C2 H2 0.9800 . ?
C2 C3 1.5486(17) . ?
C2 C31 1.5282(19) . ?
C36 H36 0.9300 . ?
C34 H34A 0.9700 . ?
C34 H34B 0.9700 . ?
C50 H50 0.9300 . ?
C50 C51 1.3799(19) . ?
C20 C21 1.463(2) . ?
C9 H9 0.9300 . ?
C3 H3A 0.9700 . ?
C3 H3B 0.9700 . ?
C16 H16 0.9300 . ?
C16 C15 1.384(2) . ?
C54 H54 0.9300 . ?
C54 C55 1.3868(19) . ?
C23 H23 0.9300 . ?
C23 C24 1.385(2) . ?
C62 H62A 0.9600 . ?
C62 H62B 0.9600 . ?
C62 H62C 0.9600 . ?
C55 H55 0.9300 . ?
C55 C56 1.369(2) . ?
C31 H31A 0.9600 . ?
C31 H31B 0.9600 . ?
C31 H31C 0.9600 . ?
C51 H51 0.9300 . ?
C51 C52 1.391(2) . ?
C24 H24 0.9300 . ?
C24 C25 1.381(2) . ?
C52 H52 0.9300 . ?
C15 H15 0.9300 . ?
C15 C14 1.388(2) . ?
C56 H56 0.9300 . ?
C28 H28A 0.9600 . ?
C28 H28B 0.9600 . ?
C28 H28C 0.9600 . ?
C61 H61A 0.9600 . ?
C61 H61B 0.9600 . ?
C61 H61C 0.9600 . ?
C25 H25 0.9300 . ?
C14 H14 0.9300 . ?
C30 H30A 0.9600 . ?
C30 H30B 0.9600 . ?
C30 H30C 0.9600 . ?
C59 H59A 0.9600 . ?
C59 H59B 0.9600 . ?
C59 H59C 0.9600 . ?
